data_2224271
loop_
_publ_author_name
'Xia, Dao-Cheng'
'Li, Wan-Cheng'
'Han, Shuang'

_publ_section_title
;
 2-Phenylimidazolium nitrate monohydrate
;
_journal_coeditor_code HB5245
_journal_issue 12
_journal_name_full 'Acta Crystallographica Section E'
_journal_page_first o3283
_journal_paper_doi 10.1107/S1600536809050703
_journal_volume 65
_journal_year 2009
_chemical_formula_iupac 'C9 H9 N2 +, N O3 -, H2 O'
_chemical_formula_moiety 'C9 H9 N2 +, N O3 -, H2 O'
_chemical_formula_sum 'C9 H11 N3 O4'
_chemical_formula_weight 225.21
_chemical_name_systematic
;
2-Phenylimidazolium nitrate monohydrate
;
_space_group_IT_number 14
_symmetry_cell_setting monoclinic
_symmetry_space_group_name_Hall '-P 2yn'
_symmetry_space_group_name_H-M 'P 1 21/n 1'
_atom_sites_solution_hydrogens geom
_atom_sites_solution_primary direct
_atom_sites_solution_secondary difmap
_audit_creation_method SHELXL-97
_cell_angle_alpha 90
_cell_angle_beta 101.096(5)
_cell_angle_gamma 90
_cell_formula_units_Z 4
_cell_length_a 8.026(4)
_cell_length_b 14.951(7)
_cell_length_c 8.895(5)
_cell_measurement_reflns_used 2407
_cell_measurement_temperature 293(2)
_cell_measurement_theta_max 29.19
_cell_measurement_theta_min 3.01
_cell_volume 1047.4(9)
_computing_cell_refinement 'SAINT (Bruker, 1998)'
_computing_data_collection 'SMART (Bruker, 1998)'
_computing_data_reduction 'SAINT (Bruker, 1998)'
_computing_molecular_graphics 'SHELXTL (Sheldrick, 2008)'
_computing_publication_material 'SHELXTL (Sheldrick, 2008)'
_computing_structure_refinement 'SHELXL97 (Sheldrick, 2008)'
_computing_structure_solution 'SHELXS97 (Sheldrick, 2008)'
_diffrn_ambient_temperature 293(2)
_diffrn_measured_fraction_theta_full 0.997
_diffrn_measured_fraction_theta_max 0.853
_diffrn_measurement_device_type 'Bruker SMART APEX CCD'
_diffrn_measurement_method '\f and \w scans'
_diffrn_radiation_monochromator graphite
_diffrn_radiation_source 'fine-focus sealed tube'
_diffrn_radiation_type MoK\a
_diffrn_radiation_wavelength 0.71073
_diffrn_reflns_av_R_equivalents 0.0181
_diffrn_reflns_av_sigmaI/netI 0.0381
_diffrn_reflns_limit_h_max 10
_diffrn_reflns_limit_h_min -10
_diffrn_reflns_limit_k_max 20
_diffrn_reflns_limit_k_min -19
_diffrn_reflns_limit_l_max 12
_diffrn_reflns_limit_l_min -7
_diffrn_reflns_number 4388
_diffrn_reflns_theta_full 25.00
_diffrn_reflns_theta_max 29.19
_diffrn_reflns_theta_min 2.70
_diffrn_standards_decay_% 0
_diffrn_standards_interval_count 0
_diffrn_standards_interval_time 0
_diffrn_standards_number 0
_exptl_absorpt_coefficient_mu 0.114
_exptl_absorpt_correction_T_max 0.81
_exptl_absorpt_correction_T_min 0.56
_exptl_absorpt_correction_type multi-scan
_exptl_absorpt_process_details '(SADABS; Sheldrick, 1996)'
_exptl_crystal_colour colourless
_exptl_crystal_density_diffrn 1.428
_exptl_crystal_density_method 'not measured'
_exptl_crystal_description block
_exptl_crystal_F_000 472
_exptl_crystal_size_max 0.33
_exptl_crystal_size_mid 0.28
_exptl_crystal_size_min 0.22
_refine_diff_density_max 0.147
_refine_diff_density_min -0.210
_refine_ls_extinction_method none
_refine_ls_goodness_of_fit_ref 0.876
_refine_ls_hydrogen_treatment mixed
_refine_ls_matrix_type full
_refine_ls_number_parameters 153
_refine_ls_number_reflns 2407
_refine_ls_number_restraints 0
_refine_ls_restrained_S_all 0.876
_refine_ls_R_factor_all 0.0710
_refine_ls_R_factor_gt 0.0403
_refine_ls_shift/su_max 0.000
_refine_ls_shift/su_mean 0.000
_refine_ls_structure_factor_coef Fsqd
_refine_ls_weighting_details 'calc w=1/[\s^2^(Fo^2^)+(0.0625P)^2^] where P=(Fo^2^+2Fc^2^)/3'
_refine_ls_weighting_scheme calc
_refine_ls_wR_factor_gt 0.0971
_refine_ls_wR_factor_ref 0.1040
_reflns_number_gt 1430
_reflns_number_total 2407
_reflns_threshold_expression I>2\s(I)
_cod_data_source_file hb5245.cif
_cod_data_source_block I
_cod_depositor_comments
;
The following automatic conversions were performed:
'_symmetry_cell_setting' value 'Monoclinic' changed to 'monoclinic'
according to '/home/saulius/struct/CIF-dictionaries/cif_core.dic'
dictionary named 'cif_core.dic' version 2.4.1 from 2010-06-29.

Automatic conversion script
Id: cif_fix_enum 1527 2010-12-29 10:47:43Z saulius 

The following automatic conversions were performed:

'_symmetry_cell_setting' value 'Monoclinic' changed to 'monoclinic'
according to /home/saulius/struct/CIF-dictionaries/cif_core.dic
dictionary named 'cif_core.dic' version 2.4.1 from 2010-06-29.

Automatic conversion script
Id: cif_fix_values 1715 2011-07-08 13:25:40Z adriana 
;
_cod_original_sg_symbol_H-M 'P 21/n'
_cod_database_code 2224271
_cod_database_fobs_code 2224271

loop_
_symmetry_equiv_pos_as_xyz
'x, y, z'
'-x+1/2, y+1/2, -z+1/2'
'-x, -y, -z'
'x-1/2, -y-1/2, z-1/2'

loop_
_atom_site_type_symbol
_atom_site_label
_atom_site_fract_x
_atom_site_fract_y
_atom_site_fract_z
_atom_site_U_iso_or_equiv
_atom_site_adp_type
_atom_site_calc_flag
_atom_site_refinement_flags
_atom_site_occupancy
_atom_site_disorder_assembly
_atom_site_disorder_group
C C1 0.41911(19) -0.16151(10) 1.11954(17) 0.0528(4) Uani d . 1 . .
H H1 0.4944 -0.1975 1.1858 0.063 Uiso calc R 1 . .
C C2 0.31545(19) -0.18758(10) 0.99079(18) 0.0532(4) Uani d . 1 . .
H H2A 0.3044 -0.2452 0.9508 0.064 Uiso calc R 1 . .
C C3 0.27630(15) -0.04284(9) 1.01806(14) 0.0382(3) Uani d . 1 . .
C C4 0.21609(15) 0.04875(9) 0.99206(14) 0.0375(3) Uani d . 1 . .
C C5 0.11719(17) 0.07305(9) 0.85184(15) 0.0475(4) Uani d . 1 . .
H H5 0.0869 0.0302 0.7756 0.057 Uiso calc R 1 . .
C C6 0.0641(2) 0.15982(10) 0.82541(19) 0.0591(4) Uani d . 1 . .
H H6 -0.0019 0.1753 0.7313 0.071 Uiso calc R 1 . .
C C7 0.1073(2) 0.22399(10) 0.9361(2) 0.0626(5) Uani d . 1 . .
H H7 0.0726 0.2829 0.9169 0.075 Uiso calc R 1 . .
C C8 0.2026(2) 0.20012(10) 1.0760(2) 0.0609(4) Uani d . 1 . .
H H8 0.2306 0.2432 1.1521 0.073 Uiso calc R 1 . .
C C9 0.25738(17) 0.11317(9) 1.10495(17) 0.0502(4) Uani d . 1 . .
H H9 0.3218 0.0979 1.1999 0.060 Uiso calc R 1 . .
N N1 0.31081(15) 0.01630(11) 0.54668(14) 0.0575(4) Uani d . 1 . .
N N2 0.22881(14) -0.11327(7) 0.92928(13) 0.0452(3) Uani d . 1 . .
H H2 0.1546 -0.1123 0.8455 0.054 Uiso calc R 1 . .
N N3 0.39323(14) -0.07206(7) 1.13512(12) 0.0455(3) Uani d . 1 . .
H H3 0.4446 -0.0394 1.2093 0.055 Uiso calc R 1 . .
O O1 0.39439(12) -0.03171(7) 0.64925(11) 0.0619(3) Uani d . 1 . .
O O2 0.20267(15) -0.01926(11) 0.44597(13) 0.0921(5) Uani d . 1 . .
O O1W 0.03846(18) -0.13296(8) 0.63882(14) 0.0607(3) Uani d . 1 . .
O O3 0.33396(17) 0.09768(10) 0.54776(15) 0.0860(4) Uani d . 1 . .
H HW11 -0.049(3) -0.1037(14) 0.606(2) 0.090(7) Uiso d . 1 . .
H HW12 0.104(2) -0.1081(14) 0.584(2) 0.097(8) Uiso d . 1 . .

loop_
_atom_site_aniso_label
_atom_site_aniso_U_11
_atom_site_aniso_U_22
_atom_site_aniso_U_33
_atom_site_aniso_U_12
_atom_site_aniso_U_13
_atom_site_aniso_U_23
C1 0.0531(9) 0.0454(9) 0.0587(10) 0.0079(7) 0.0078(7) 0.0124(7)
C2 0.0587(9) 0.0372(8) 0.0638(10) 0.0043(7) 0.0121(7) 0.0023(7)
C3 0.0371(7) 0.0404(7) 0.0367(7) -0.0022(6) 0.0065(5) 0.0017(6)
C4 0.0352(6) 0.0388(7) 0.0394(7) -0.0026(6) 0.0094(5) 0.0004(6)
C5 0.0537(8) 0.0446(8) 0.0435(8) 0.0045(7) 0.0076(6) 0.0002(6)
C6 0.0647(9) 0.0536(10) 0.0584(9) 0.0137(8) 0.0103(7) 0.0122(8)
C7 0.0614(10) 0.0393(8) 0.0896(13) 0.0091(7) 0.0210(9) 0.0066(8)
C8 0.0573(9) 0.0459(9) 0.0798(12) -0.0053(8) 0.0140(8) -0.0217(8)
C9 0.0478(8) 0.0504(8) 0.0502(9) -0.0019(7) 0.0037(6) -0.0079(7)
N1 0.0460(7) 0.0799(11) 0.0466(8) 0.0057(7) 0.0090(6) 0.0068(7)
N2 0.0488(7) 0.0375(6) 0.0461(7) -0.0002(5) 0.0013(5) 0.0004(5)
N3 0.0459(6) 0.0464(7) 0.0418(7) 0.0006(5) 0.0020(5) 0.0022(5)
O1 0.0602(7) 0.0620(7) 0.0550(7) 0.0060(5) -0.0102(5) 0.0027(5)
O2 0.0663(7) 0.1416(14) 0.0571(8) -0.0208(8) -0.0163(6) 0.0107(8)
O1W 0.0608(7) 0.0538(7) 0.0612(8) -0.0042(6) -0.0041(6) -0.0026(5)
O3 0.1057(11) 0.0655(9) 0.0903(10) 0.0136(7) 0.0277(8) 0.0200(7)

loop_
_atom_type_symbol
_atom_type_description
_atom_type_scat_dispersion_real
_atom_type_scat_dispersion_imag
_atom_type_scat_source
C C 0.0033 0.0016 'International Tables Vol C Tables 4.2.6.8 and 6.1.1.4'
H H 0.0000 0.0000 'International Tables Vol C Tables 4.2.6.8 and 6.1.1.4'
N N 0.0061 0.0033 'International Tables Vol C Tables 4.2.6.8 and 6.1.1.4'
O O 0.0106 0.0060 'International Tables Vol C Tables 4.2.6.8 and 6.1.1.4'

loop_
_geom_angle_atom_site_label_1
_geom_angle_atom_site_label_2
_geom_angle_atom_site_label_3
_geom_angle_site_symmetry_1
_geom_angle_site_symmetry_3
_geom_angle
_geom_angle_publ_flag
C2 C1 N3 . . 106.90(12) ?
C2 C1 H1 . . 126.5 ?
N3 C1 H1 . . 126.5 ?
C1 C2 N2 . . 106.88(13) ?
C1 C2 H2A . . 126.6 ?
N2 C2 H2A . . 126.6 ?
N2 C3 N3 . . 106.43(12) ?
N2 C3 C4 . . 127.10(12) ?
N3 C3 C4 . . 126.46(12) ?
C9 C4 C5 . . 118.94(13) ?
C9 C4 C3 . . 120.88(12) ?
C5 C4 C3 . . 120.18(12) ?
C6 C5 C4 . . 120.35(13) ?
C6 C5 H5 . . 119.8 ?
C4 C5 H5 . . 119.8 ?
C7 C6 C5 . . 120.78(15) ?
C7 C6 H6 . . 119.6 ?
C5 C6 H6 . . 119.6 ?
C6 C7 C8 . . 119.18(14) ?
C6 C7 H7 . . 120.4 ?
C8 C7 H7 . . 120.4 ?
C7 C8 C9 . . 120.96(14) ?
C7 C8 H8 . . 119.5 ?
C9 C8 H8 . . 119.5 ?
C8 C9 C4 . . 119.77(14) ?
C8 C9 H9 . . 120.1 ?
C4 C9 H9 . . 120.1 ?
O3 N1 O2 . . 120.86(15) ?
O3 N1 O1 . . 120.21(14) ?
O2 N1 O1 . . 118.92(17) ?
C3 N2 C2 . . 109.92(11) ?
C3 N2 H2 . . 125.0 ?
C2 N2 H2 . . 125.0 ?
C3 N3 C1 . . 109.86(12) ?
C3 N3 H3 . . 125.1 ?
C1 N3 H3 . . 125.1 ?
HW11 O1W HW12 . . 98.1(18) ?

loop_
_geom_bond_atom_site_label_1
_geom_bond_atom_site_label_2
_geom_bond_site_symmetry_2
_geom_bond_distance
_geom_bond_publ_flag
C1 C2 . 1.337(2) ?
C1 N3 . 1.3646(19) ?
C1 H1 . 0.9300 ?
C2 N2 . 1.3678(18) ?
C2 H2A . 0.9300 ?
C3 N2 . 1.3274(17) ?
C3 N3 . 1.3340(17) ?
C3 C4 . 1.4556(19) ?
C4 C9 . 1.3849(19) ?
C4 C5 . 1.3917(19) ?
C5 C6 . 1.372(2) ?
C5 H5 . 0.9300 ?
C6 C7 . 1.371(2) ?
C6 H6 . 0.9300 ?
C7 C8 . 1.376(2) ?
C7 H7 . 0.9300 ?
C8 C9 . 1.380(2) ?
C8 H8 . 0.9300 ?
C9 H9 . 0.9300 ?
N1 O3 . 1.2305(19) ?
N1 O2 . 1.2406(17) ?
N1 O1 . 1.2498(16) ?
N2 H2 . 0.8600 ?
N3 H3 . 0.8600 ?
O1W HW11 . 0.83(2) ?
O1W HW12 . 0.87(2) ?

loop_
_geom_hbond_atom_site_label_D
_geom_hbond_atom_site_label_H
_geom_hbond_atom_site_label_A
_geom_hbond_site_symmetry_A
_geom_hbond_distance_DH
_geom_hbond_distance_HA
_geom_hbond_distance_DA
_geom_hbond_angle_DHA
N2 H2 O1W . 0.86 1.92 2.753(2) 163
N3 H3 O1 3_657 0.86 1.94 2.7809(17) 166
O1W HW11 O2 3_556 0.83(2) 2.21(2) 2.989(2) 155.3(19)
O1W HW12 O2 . 0.87(2) 2.07(2) 2.905(2) 162.3(19)
